data_7708538
loop_
_publ_author_name
'Yu, Zong-Mei'
'Zhao, Sheng-Ze'
'Wang, Yu-Ting'
'Xu, Peng-Yu'
'Qin, Chun-Yan'
'Li, Yong-Hua'
'Zhou, Xin-Hui'
'Wang, Shi'

_publ_section_title
;
 Anion-driven supramolecular modulation of spin-crossover properties in
 mononuclear iron(III) Schiff-base complexes.
;
_journal_name_full 'Dalton transactions (Cambridge, England : 2003)'
_journal_paper_doi 10.1039/d1dt02394b
_journal_year 2021
_chemical_formula_sum 'C20 H22 F2 Fe I N4 O2'
_chemical_formula_weight 571.16
_space_group_IT_number 14
_space_group_name_Hall '-P 2yn'
_space_group_name_H-M_alt 'P 1 21/n 1'
_symmetry_cell_setting monoclinic
_symmetry_space_group_name_H-M 'P 1 21/n 1'
_atom_sites_solution_hydrogens geom
_atom_sites_solution_primary direct
_atom_sites_solution_secondary difmap
_audit_creation_method SHELXL-97
_audit_update_record
;
2021-06-16 deposited with the CCDC.	2021-10-08 downloaded from the CCDC.
;
_cell_angle_alpha 90.00
_cell_angle_beta 111.78
_cell_angle_gamma 90.00
_cell_formula_units_Z 8
_cell_length_a 18.657(5)
_cell_length_b 13.265(4)
_cell_length_c 18.654(5)
_cell_measurement_reflns_used 8984
_cell_measurement_temperature 299(2)
_cell_measurement_theta_max 28.29
_cell_measurement_theta_min 2.12
_cell_volume 4287(2)
_computing_structure_refinement 'SHELXL-97 (Sheldrick, 1997)'
_computing_structure_solution 'SHELXS-97 (Sheldrick, 1990)'
_diffrn_ambient_temperature 299(2)
_diffrn_measured_fraction_theta_full 0.983
_diffrn_measured_fraction_theta_max 0.983
_diffrn_measurement_device_type 'CCD area detector'
_diffrn_measurement_method 'phi and omega scans'
_diffrn_radiation_monochromator graphite
_diffrn_radiation_source 'fine-focus sealed tube'
_diffrn_radiation_type MoK\a
_diffrn_radiation_wavelength 0.71073
_diffrn_reflns_av_R_equivalents 0.0750
_diffrn_reflns_av_sigmaI/netI 0.0971
_diffrn_reflns_limit_h_max 17
_diffrn_reflns_limit_h_min -22
_diffrn_reflns_limit_k_max 15
_diffrn_reflns_limit_k_min -15
_diffrn_reflns_limit_l_max 22
_diffrn_reflns_limit_l_min -22
_diffrn_reflns_number 17516
_diffrn_reflns_theta_full 25.00
_diffrn_reflns_theta_max 25.00
_diffrn_reflns_theta_min 2.02
_exptl_absorpt_coefficient_mu 2.185
_exptl_absorpt_correction_T_max 0.840
_exptl_absorpt_correction_T_min 0.749
_exptl_absorpt_correction_type multi-scan
_exptl_absorpt_process_details 'SADABS; Bruker, 2000'
_exptl_crystal_colour black
_exptl_crystal_density_diffrn 1.770
_exptl_crystal_density_method 'not measured'
_exptl_crystal_description needle
_exptl_crystal_F_000 2264
_exptl_crystal_preparation 'Magnetic properties'
_exptl_crystal_size_max 0.41
_exptl_crystal_size_mid 0.11
_exptl_crystal_size_min 0.08
_refine_diff_density_max 0.427
_refine_diff_density_min -0.466
_refine_diff_density_rms 0.087
_refine_ls_extinction_coef 0.00046(11)
_refine_ls_extinction_expression Fc^*^=kFc[1+0.001xFc^2^\l^3^/sin(2\q)]^-1/4^
_refine_ls_extinction_method SHELXL
_refine_ls_goodness_of_fit_ref 1.030
_refine_ls_hydrogen_treatment mixed
_refine_ls_matrix_type full
_refine_ls_number_parameters 542
_refine_ls_number_reflns 5273
_refine_ls_number_restraints 0
_refine_ls_restrained_S_all 1.030
_refine_ls_R_factor_all 0.1254
_refine_ls_R_factor_gt 0.0655
_refine_ls_shift/su_max 0.000
_refine_ls_shift/su_mean 0.000
_refine_ls_structure_factor_coef Fsqd
_refine_ls_weighting_details 'calc w=1/[\s^2^(Fo^2^)+(0.0560P)^2^+7.1456P] where P=(Fo^2^+2Fc^2^)/3'
_refine_ls_weighting_scheme calc
_refine_ls_wR_factor_gt 0.1372
_refine_ls_wR_factor_ref 0.1613
_reflns_number_gt 3107
_reflns_number_total 5273
_reflns_threshold_expression >2sigma(I)
_cod_data_source_file d1dt02394b2.cif
_cod_data_source_block p21n_CCDC1
_cod_depositor_comments
;
The following automatic conversions were performed:

data item '_exptl_absorpt_correction_type' value 'Multi-scan' was
changed to 'multi-scan' in accordance with the
/home/data/users/saulius/crontab/automatic-downloads/rss-feeds/RSC/lib/dictionaries/cif_core.dic
dictionary named 'cif_core.dic' version 2.4.2 last updated on
2011-04-26.

Automatic conversion script
Id: cif_fix_values 7556 2019-12-06 15:28:31Z antanas 

2024-09-23
Z value and formula fixed to values more according to usual
chemical conventions.                 miguel
;
_cod_original_formula_sum 'C40 H44 F4 Fe2 I2 N8 O4'
_cod_original_formula_weight 1142.33
_cod_original_formula_units_Z 4
_cod_original_cell_volume 4286.6(19)
_cod_original_sg_symbol_H-M 'P 21/n'
_cod_database_code 7708538

loop_
_symmetry_equiv_pos_as_xyz
'x, y, z'
'-x+1/2, y+1/2, -z+1/2'
'-x, -y, -z'
'x-1/2, -y-1/2, z-1/2'

loop_
_atom_site_label
_atom_site_type_symbol
_atom_site_fract_x
_atom_site_fract_y
_atom_site_fract_z
_atom_site_U_iso_or_equiv
_atom_site_adp_type
_atom_site_occupancy
_atom_site_symmetry_multiplicity
_atom_site_calc_flag
_atom_site_refinement_flags
_atom_site_disorder_assembly
_atom_site_disorder_group
Fe1 Fe 0.80960(8) 0.18174(10) 0.77396(7) 0.0364(3) Uani 1 1 d . . .
O1 O 0.7609(4) 0.0749(5) 0.8071(3) 0.0469(17) Uani 1 1 d . . .
C1 C 0.7909(6) 0.0114(7) 0.8656(5) 0.040(2) Uani 1 1 d . . .
C2 C 0.7397(6) -0.0399(8) 0.8927(5) 0.045(2) Uani 1 1 d . . .
H1 H 0.6869 -0.0278 0.8703 0.054 Uiso 1 1 calc R . .
C3 C 0.7683(7) -0.1080(8) 0.9526(5) 0.049(3) Uani 1 1 d . . .
H2 H 0.7348 -0.1410 0.9712 0.058 Uiso 1 1 calc R . .
C4 C 0.8455(7) -0.1267(7) 0.9843(5) 0.048(3) Uani 1 1 d . . .
F1 F 0.8723(5) -0.1957(5) 1.0442(3) 0.070(2) Uani 1 1 d . . .
C5 C 0.8968(7) -0.0854(7) 0.9564(5) 0.045(2) Uani 1 1 d . . .
H3 H 0.9483 -0.1055 0.9755 0.054 Uiso 1 1 calc R . .
C6 C 0.8708(6) -0.0122(7) 0.8986(4) 0.037(2) Uani 1 1 d . . .
C7 C 0.9266(6) 0.0330(7) 0.8726(5) 0.043(2) Uani 1 1 d . . .
H4 H 0.9764 0.0067 0.8910 0.052 Uiso 1 1 calc R . .
N1 N 0.9123(5) 0.1077(6) 0.8253(4) 0.0416(19) Uani 1 1 d . . .
C8 C 0.9746(6) 0.1520(8) 0.8044(6) 0.049(3) Uani 1 1 d . . .
H5 H 0.9672 0.1359 0.7514 0.059 Uiso 1 1 calc R . .
H6 H 1.0245 0.1268 0.8380 0.059 Uiso 1 1 calc R . .
C9 C 0.9691(6) 0.2657(9) 0.8145(6) 0.053(3) Uani 1 1 d . . .
H7 H 0.9830 0.2821 0.8687 0.064 Uiso 1 1 calc R . .
H8 H 1.0041 0.3009 0.7955 0.064 Uiso 1 1 calc R . .
N2 N 0.8881(5) 0.2961(6) 0.7698(4) 0.045(2) Uani 1 1 d . . .
H9 H 0.8826 0.3052 0.7197 0.055 Uiso 1 1 calc R . .
C10 C 0.8657(7) 0.3916(7) 0.7985(5) 0.047(2) Uani 1 1 d . . .
H10 H 0.8182 0.4178 0.7605 0.057 Uiso 1 1 calc R . .
H11 H 0.9058 0.4418 0.8073 0.057 Uiso 1 1 calc R . .
C11 C 0.8544(7) 0.3692(7) 0.8735(6) 0.048(3) Uani 1 1 d . . .
H12 H 0.9043 0.3625 0.9150 0.058 Uiso 1 1 calc R . .
H13 H 0.8273 0.4249 0.8859 0.058 Uiso 1 1 calc R . .
N3 N 0.8097(5) 0.2753(6) 0.8672(4) 0.0386(18) Uani 1 1 d . . .
H14 H 0.8328 0.2400 0.9117 0.046 Uiso 1 1 calc R . .
C12 C 0.7284(7) 0.2920(7) 0.8581(5) 0.044(2) Uani 1 1 d . . .
H15 H 0.7255 0.3457 0.8922 0.053 Uiso 1 1 calc R . .
H16 H 0.7076 0.2312 0.8717 0.053 Uiso 1 1 calc R . .
C13 C 0.6812(7) 0.3205(8) 0.7741(5) 0.050(3) Uani 1 1 d . . .
H17 H 0.6264 0.3159 0.7640 0.060 Uiso 1 1 calc R . .
H18 H 0.6928 0.3891 0.7638 0.060 Uiso 1 1 calc R . .
N4 N 0.7024(5) 0.2497(6) 0.7254(4) 0.0386(18) Uani 1 1 d . . .
C14 C 0.6483(6) 0.2157(7) 0.6630(5) 0.039(2) Uani 1 1 d . . .
H19 H 0.5975 0.2350 0.6529 0.047 Uiso 1 1 calc R . .
C15 C 0.6639(7) 0.1495(7) 0.6092(5) 0.045(2) Uani 1 1 d . . .
C16 C 0.5962(6) 0.1196(8) 0.5437(5) 0.046(2) Uani 1 1 d . . .
H20 H 0.5471 0.1375 0.5412 0.055 Uiso 1 1 calc R . .
C17 C 0.6053(7) 0.0662(8) 0.4873(5) 0.053(3) Uani 1 1 d . . .
F2 F 0.5428(5) 0.0364(5) 0.4252(3) 0.075(2) Uani 1 1 d . . .
C18 C 0.6778(7) 0.0419(8) 0.4880(5) 0.054(3) Uani 1 1 d . . .
H21 H 0.6823 0.0072 0.4465 0.064 Uiso 1 1 calc R . .
C19 C 0.7439(7) 0.0689(8) 0.5504(5) 0.054(3) Uani 1 1 d . . .
H22 H 0.7926 0.0537 0.5505 0.065 Uiso 1 1 calc R . .
C20 C 0.7360(6) 0.1192(7) 0.6128(5) 0.043(2) Uani 1 1 d . . .
O2 O 0.8000(4) 0.1378(5) 0.6745(3) 0.0472(17) Uani 1 1 d . . .
Fe2 Fe 0.72914(8) 0.13907(10) 0.21151(7) 0.0381(3) Uani 1 1 d . . .
O3 O 0.6721(5) 0.0458(6) 0.2490(3) 0.059(2) Uani 1 1 d . . .
C21 C 0.6118(7) -0.0133(8) 0.2149(5) 0.050(3) Uani 1 1 d . . .
C22 C 0.5734(8) -0.0535(10) 0.2605(6) 0.065(3) Uani 1 1 d . . .
H23 H 0.5901 -0.0367 0.3125 0.078 Uiso 1 1 calc R . .
C23 C 0.5113(9) -0.1177(10) 0.2293(7) 0.075(4) Uani 1 1 d . . .
H24 H 0.4868 -0.1453 0.2600 0.090 Uiso 1 1 calc R . .
C24 C 0.4865(7) -0.1396(10) 0.1521(6) 0.062(3) Uani 1 1 d . . .
F3 F 0.4235(5) -0.2022(6) 0.1222(5) 0.091(3) Uani 1 1 d . . .
C25 C 0.5232(7) -0.1053(8) 0.1076(5) 0.050(3) Uani 1 1 d . . .
H25 H 0.5063 -0.1240 0.0559 0.060 Uiso 1 1 calc R . .
C26 C 0.5868(6) -0.0413(7) 0.1385(5) 0.042(2) Uani 1 1 d . . .
C27 C 0.6226(6) -0.0040(8) 0.0879(5) 0.045(2) Uani 1 1 d . . .
H26 H 0.6041 -0.0282 0.0375 0.053 Uiso 1 1 calc R . .
N5 N 0.6781(5) 0.0599(6) 0.1063(4) 0.0414(19) Uani 1 1 d . . .
C28 C 0.7088(7) 0.0960(9) 0.0487(5) 0.056(3) Uani 1 1 d . . .
H27 H 0.6773 0.0707 -0.0021 0.067 Uiso 1 1 calc R . .
H28 H 0.7612 0.0720 0.0615 0.067 Uiso 1 1 calc R . .
C29 C 0.7075(7) 0.2092(8) 0.0487(5) 0.054(3) Uani 1 1 d . . .
H29 H 0.7329 0.2351 0.0156 0.064 Uiso 1 1 calc R . .
H30 H 0.6546 0.2333 0.0294 0.064 Uiso 1 1 calc R . .
N6 N 0.7483(5) 0.2439(7) 0.1289(4) 0.0452(19) Uani 1 1 d . . .
H31 H 0.7998 0.2448 0.1383 0.054 Uiso 1 1 calc R . .
C30 C 0.7255(8) 0.3460(9) 0.1419(7) 0.061(3) Uani 1 1 d . . .
H32 H 0.7216 0.3889 0.0985 0.073 Uiso 1 1 calc R . .
H33 H 0.7641 0.3744 0.1881 0.073 Uiso 1 1 calc R . .
C31 C 0.6490(8) 0.3410(9) 0.1510(7) 0.066(3) Uani 1 1 d . . .
H34 H 0.6370 0.4063 0.1672 0.079 Uiso 1 1 calc R . .
H35 H 0.6089 0.3244 0.1018 0.079 Uiso 1 1 calc R . .
N7 N 0.6508(5) 0.2652(8) 0.2080(5) 0.055(2) Uani 1 1 d . . .
H36 H 0.6022 0.2401 0.1954 0.067 Uiso 1 1 calc R . .
C32 C 0.6759(13) 0.3086(15) 0.2872(8) 0.154(12) Uani 1 1 d . . .
H37 H 0.6990 0.3737 0.2856 0.185 Uiso 1 1 calc R . .
H38 H 0.6296 0.3215 0.2978 0.185 Uiso 1 1 calc R . .
C33 C 0.7227(9) 0.2612(18) 0.3453(8) 0.117(7) Uani 1 1 d . . .
H39 H 0.6934 0.2179 0.3664 0.141 Uiso 1 1 calc R . .
H40 H 0.7506 0.3094 0.3850 0.141 Uiso 1 1 calc R . .
N8 N 0.7792(6) 0.1986(7) 0.3257(5) 0.062(3) Uani 1 1 d . . .
C34 C 0.8444(7) 0.1827(9) 0.3755(6) 0.060(3) Uani 1 1 d . . .
H41 H 0.8547 0.2090 0.4245 0.072 Uiso 1 1 calc R . .
C35 C 0.9059(7) 0.1261(8) 0.3633(5) 0.048(3) Uani 1 1 d . . .
C36 C 0.9766(7) 0.1152(9) 0.4252(6) 0.061(3) Uani 1 1 d . . .
H42 H 0.9824 0.1385 0.4740 0.073 Uiso 1 1 calc R . .
C37 C 1.0363(8) 0.0704(10) 0.4133(6) 0.068(3) Uani 1 1 d . . .
F4 F 1.1056(5) 0.0596(8) 0.4745(5) 0.115(4) Uani 1 1 d . . .
C38 C 1.0313(7) 0.0371(9) 0.3409(7) 0.063(3) Uani 1 1 d . . .
H43 H 1.0737 0.0085 0.3337 0.076 Uiso 1 1 calc R . .
C39 C 0.9631(7) 0.0475(9) 0.2813(6) 0.054(3) Uani 1 1 d . . .
H44 H 0.9591 0.0271 0.2323 0.064 Uiso 1 1 calc R . .
C40 C 0.8986(6) 0.0880(7) 0.2912(5) 0.041(2) Uani 1 1 d . . .
O4 O 0.8304(5) 0.0869(6) 0.2315(4) 0.0546(19) Uani 1 1 d . . .
I1 I 0.91819(5) 0.21050(6) 0.06780(4) 0.0575(3) Uani 1 1 d . . .
I2 I 0.44873(5) 0.20042(6) 0.09787(4) 0.0588(3) Uani 1 1 d . . .

loop_
_atom_site_aniso_label
_atom_site_aniso_U_11
_atom_site_aniso_U_22
_atom_site_aniso_U_33
_atom_site_aniso_U_23
_atom_site_aniso_U_13
_atom_site_aniso_U_12
Fe1 0.0301(8) 0.0428(7) 0.0358(6) 0.0025(5) 0.0115(6) 0.0014(6)
O1 0.038(4) 0.054(4) 0.044(3) 0.002(3) 0.011(3) -0.016(3)
C1 0.042(6) 0.042(5) 0.039(4) -0.010(4) 0.018(4) -0.008(4)
C2 0.043(7) 0.054(6) 0.037(4) -0.003(4) 0.013(4) -0.008(5)
C3 0.058(8) 0.054(6) 0.041(5) -0.002(5) 0.025(5) -0.006(5)
C4 0.066(9) 0.041(6) 0.041(5) -0.005(4) 0.022(5) 0.004(5)
F1 0.082(6) 0.074(5) 0.051(3) 0.025(3) 0.021(3) 0.014(4)
C5 0.046(7) 0.043(6) 0.046(5) -0.008(4) 0.017(5) 0.007(5)
C6 0.036(6) 0.041(5) 0.030(4) -0.009(4) 0.008(4) 0.002(4)
C7 0.032(6) 0.050(6) 0.041(5) -0.001(4) 0.006(4) 0.010(4)
N1 0.037(5) 0.049(5) 0.036(4) -0.008(4) 0.010(4) -0.010(4)
C8 0.021(6) 0.065(7) 0.063(6) -0.011(5) 0.016(5) 0.001(5)
C9 0.043(7) 0.065(7) 0.059(6) -0.017(5) 0.027(5) -0.024(6)
N2 0.045(6) 0.058(5) 0.038(4) -0.003(4) 0.020(4) -0.010(4)
C10 0.050(7) 0.041(5) 0.047(5) 0.006(4) 0.013(5) 0.003(5)
C11 0.053(7) 0.040(6) 0.056(5) -0.015(5) 0.025(5) -0.011(5)
N3 0.037(5) 0.037(4) 0.038(4) 0.004(3) 0.010(4) 0.003(3)
C12 0.058(8) 0.046(6) 0.034(4) -0.008(4) 0.024(5) -0.001(5)
C13 0.052(8) 0.054(6) 0.053(5) -0.002(5) 0.031(5) 0.006(5)
N4 0.045(5) 0.039(4) 0.035(4) 0.006(3) 0.018(4) 0.011(4)
C14 0.035(6) 0.046(6) 0.039(5) 0.011(4) 0.017(4) 0.008(4)
C15 0.061(8) 0.039(5) 0.035(4) -0.002(4) 0.017(5) -0.006(5)
C16 0.042(7) 0.056(6) 0.035(4) 0.000(4) 0.009(4) 0.006(5)
C17 0.056(8) 0.049(6) 0.041(5) -0.004(5) 0.003(5) 0.005(5)
F2 0.067(5) 0.080(5) 0.057(3) -0.022(3) -0.004(3) 0.017(4)
C18 0.064(9) 0.054(6) 0.039(5) 0.002(5) 0.016(5) 0.018(6)
C19 0.069(8) 0.061(7) 0.041(5) -0.003(5) 0.030(5) 0.009(6)
C20 0.045(7) 0.040(5) 0.040(5) -0.006(4) 0.011(5) -0.003(5)
O2 0.039(4) 0.059(4) 0.048(3) -0.013(3) 0.021(3) -0.005(3)
Fe2 0.0341(8) 0.0445(8) 0.0338(6) -0.0056(6) 0.0104(6) -0.0016(6)
O3 0.071(6) 0.065(5) 0.038(3) 0.000(3) 0.016(4) -0.023(4)
C21 0.054(7) 0.046(6) 0.047(5) 0.009(5) 0.017(5) -0.015(5)
C22 0.063(9) 0.077(8) 0.048(5) 0.010(6) 0.013(6) -0.009(7)
C23 0.079(11) 0.076(9) 0.071(7) 0.010(7) 0.031(7) -0.026(7)
C24 0.043(8) 0.071(8) 0.061(6) -0.002(6) 0.008(5) -0.024(6)
F3 0.062(6) 0.106(7) 0.093(5) -0.001(4) 0.016(4) -0.035(4)
C25 0.046(7) 0.058(7) 0.041(5) -0.006(5) 0.011(5) -0.009(5)
C26 0.040(6) 0.039(5) 0.049(5) 0.000(4) 0.019(5) -0.001(4)
C27 0.032(6) 0.056(6) 0.036(4) -0.009(4) 0.002(4) -0.001(5)
N5 0.046(6) 0.048(5) 0.032(3) -0.011(3) 0.016(4) -0.005(4)
C28 0.057(8) 0.077(8) 0.042(5) -0.008(5) 0.027(5) -0.008(6)
C29 0.051(7) 0.072(8) 0.038(5) -0.003(5) 0.016(5) -0.014(5)
N6 0.039(5) 0.056(5) 0.042(4) -0.004(4) 0.016(4) -0.006(4)
C30 0.057(9) 0.046(6) 0.083(7) 0.006(6) 0.030(7) 0.002(5)
C31 0.067(9) 0.053(7) 0.082(8) -0.002(6) 0.033(7) 0.015(6)
N7 0.030(5) 0.077(6) 0.059(5) 0.004(5) 0.017(4) 0.014(5)
C32 0.18(2) 0.23(2) 0.063(9) -0.019(11) 0.049(12) 0.130(19)
C33 0.052(10) 0.201(18) 0.064(8) -0.072(11) -0.019(7) 0.037(11)
N8 0.044(7) 0.082(7) 0.054(5) -0.038(5) 0.010(5) 0.000(5)
C34 0.042(8) 0.077(8) 0.051(6) -0.027(5) 0.006(5) 0.004(6)
C35 0.048(7) 0.047(6) 0.045(5) -0.008(4) 0.012(5) -0.003(5)
C36 0.043(7) 0.077(8) 0.043(5) -0.017(5) -0.006(5) 0.003(6)
C37 0.046(8) 0.083(9) 0.060(6) -0.012(6) 0.002(5) 0.022(7)
F4 0.058(6) 0.163(9) 0.086(5) -0.050(5) -0.017(4) 0.037(6)
C38 0.033(7) 0.071(8) 0.083(8) -0.022(6) 0.019(6) -0.001(5)
C39 0.044(7) 0.060(7) 0.057(6) -0.018(5) 0.019(5) 0.005(5)
C40 0.044(6) 0.038(5) 0.041(4) 0.003(4) 0.015(5) -0.001(4)
O4 0.051(5) 0.062(5) 0.047(3) -0.010(3) 0.014(4) 0.012(4)
I1 0.0416(5) 0.0816(6) 0.0500(4) 0.0035(3) 0.0178(3) -0.0004(4)
I2 0.0502(5) 0.0780(6) 0.0498(4) -0.0044(3) 0.0203(4) -0.0047(4)

loop_
_atom_type_symbol
_atom_type_description
_atom_type_scat_dispersion_real
_atom_type_scat_dispersion_imag
_atom_type_scat_source
C C 0.0033 0.0016 'International Tables Vol C Tables 4.2.6.8 and 6.1.1.4'
H H 0.0000 0.0000 'International Tables Vol C Tables 4.2.6.8 and 6.1.1.4'
N N 0.0061 0.0033 'International Tables Vol C Tables 4.2.6.8 and 6.1.1.4'
O O 0.0106 0.0060 'International Tables Vol C Tables 4.2.6.8 and 6.1.1.4'
F F 0.0171 0.0103 'International Tables Vol C Tables 4.2.6.8 and 6.1.1.4'
Fe Fe 0.3463 0.8444 'International Tables Vol C Tables 4.2.6.8 and 6.1.1.4'
I I -0.4742 1.8119 'International Tables Vol C Tables 4.2.6.8 and 6.1.1.4'

loop_
_geom_angle_atom_site_label_1
_geom_angle_atom_site_label_2
_geom_angle_atom_site_label_3
_geom_angle
_geom_angle_site_symmetry_1
_geom_angle_site_symmetry_3
_geom_angle_publ_flag
O2 Fe1 O1 101.9(3) . . ?
O2 Fe1 N1 92.4(3) . . ?
O1 Fe1 N1 88.1(3) . . ?
O2 Fe1 N4 88.9(3) . . ?
O1 Fe1 N4 88.1(3) . . ?
N1 Fe1 N4 176.2(3) . . ?
O2 Fe1 N2 90.0(3) . . ?
O1 Fe1 N2 163.4(3) . . ?
N1 Fe1 N2 79.8(3) . . ?
N4 Fe1 N2 103.9(3) . . ?
O2 Fe1 N3 161.9(3) . . ?
O1 Fe1 N3 91.4(3) . . ?
N1 Fe1 N3 100.3(3) . . ?
N4 Fe1 N3 79.2(3) . . ?
N2 Fe1 N3 79.8(3) . . ?
C1 O1 Fe1 129.2(6) . . ?
O1 C1 C2 117.7(9) . . ?
O1 C1 C6 123.5(8) . . ?
C2 C1 C6 118.7(9) . . ?
C3 C2 C1 119.8(10) . . ?
C3 C2 H1 120.1 . . ?
C1 C2 H1 120.1 . . ?
C4 C3 C2 120.0(10) . . ?
C4 C3 H2 120.0 . . ?
C2 C3 H2 120.0 . . ?
C3 C4 C5 122.7(9) . . ?
C3 C4 F1 118.6(10) . . ?
C5 C4 F1 118.6(11) . . ?
C4 C5 C6 118.8(10) . . ?
C4 C5 H3 120.6 . . ?
C6 C5 H3 120.6 . . ?
C5 C6 C1 119.7(9) . . ?
C5 C6 C7 117.6(9) . . ?
C1 C6 C7 122.6(8) . . ?
N1 C7 C6 124.2(9) . . ?
N1 C7 H4 117.9 . . ?
C6 C7 H4 117.9 . . ?
C7 N1 C8 120.2(9) . . ?
C7 N1 Fe1 127.6(7) . . ?
C8 N1 Fe1 112.1(6) . . ?
N1 C8 C9 105.4(8) . . ?
N1 C8 H5 110.7 . . ?
C9 C8 H5 110.7 . . ?
N1 C8 H6 110.7 . . ?
C9 C8 H6 110.7 . . ?
H5 C8 H6 108.8 . . ?
N2 C9 C8 107.4(8) . . ?
N2 C9 H7 110.2 . . ?
C8 C9 H7 110.2 . . ?
N2 C9 H8 110.2 . . ?
C8 C9 H8 110.2 . . ?
H7 C9 H8 108.5 . . ?
C9 N2 C10 113.0(8) . . ?
C9 N2 Fe1 110.9(6) . . ?
C10 N2 Fe1 107.6(6) . . ?
C9 N2 H9 108.4 . . ?
C10 N2 H9 108.4 . . ?
Fe1 N2 H9 108.4 . . ?
N2 C10 C11 108.5(7) . . ?
N2 C10 H10 110.0 . . ?
C11 C10 H10 110.0 . . ?
N2 C10 H11 110.0 . . ?
C11 C10 H11 110.0 . . ?
H10 C10 H11 108.4 . . ?
N3 C11 C10 111.0(8) . . ?
N3 C11 H12 109.4 . . ?
C10 C11 H12 109.4 . . ?
N3 C11 H13 109.4 . . ?
C10 C11 H13 109.4 . . ?
H12 C11 H13 108.0 . . ?
C11 N3 C12 114.0(8) . . ?
C11 N3 Fe1 112.6(6) . . ?
C12 N3 Fe1 107.5(5) . . ?
C11 N3 H14 107.5 . . ?
C12 N3 H14 107.5 . . ?
Fe1 N3 H14 107.5 . . ?
N3 C12 C13 109.4(7) . . ?
N3 C12 H15 109.8 . . ?
C13 C12 H15 109.8 . . ?
N3 C12 H16 109.8 . . ?
C13 C12 H16 109.8 . . ?
H15 C12 H16 108.2 . . ?
N4 C13 C12 106.9(8) . . ?
N4 C13 H17 110.3 . . ?
C12 C13 H17 110.3 . . ?
N4 C13 H18 110.3 . . ?
C12 C13 H18 110.3 . . ?
H17 C13 H18 108.6 . . ?
C14 N4 C13 118.5(9) . . ?
C14 N4 Fe1 122.8(6) . . ?
C13 N4 Fe1 116.7(6) . . ?
N4 C14 C15 122.8(9) . . ?
N4 C14 H19 118.6 . . ?
C15 C14 H19 118.6 . . ?
C20 C15 C14 126.0(9) . . ?
C20 C15 C16 119.4(9) . . ?
C14 C15 C16 114.5(10) . . ?
C17 C16 C15 118.9(10) . . ?
C17 C16 H20 120.5 . . ?
C15 C16 H20 120.5 . . ?
C16 C17 F2 120.4(11) . . ?
C16 C17 C18 121.8(10) . . ?
F2 C17 C18 117.7(9) . . ?
C17 C18 C19 120.4(9) . . ?
C17 C18 H21 119.8 . . ?
C19 C18 H21 119.8 . . ?
C18 C19 C20 119.0(11) . . ?
C18 C19 H22 120.5 . . ?
C20 C19 H22 120.5 . . ?
O2 C20 C15 122.0(8) . . ?
O2 C20 C19 117.9(10) . . ?
C15 C20 C19 120.1(9) . . ?
C20 O2 Fe1 129.1(7) . . ?
O4 Fe2 O3 109.6(4) . . ?
O4 Fe2 N5 94.2(3) . . ?
O3 Fe2 N5 84.2(3) . . ?
O4 Fe2 N8 84.6(3) . . ?
O3 Fe2 N8 88.4(3) . . ?
N5 Fe2 N8 171.6(4) . . ?
O4 Fe2 N6 87.7(3) . . ?
O3 Fe2 N6 156.3(3) . . ?
N5 Fe2 N6 78.4(3) . . ?
N8 Fe2 N6 109.9(4) . . ?
O4 Fe2 N7 151.0(4) . . ?
O3 Fe2 N7 92.8(4) . . ?
N5 Fe2 N7 106.5(3) . . ?
N8 Fe2 N7 77.8(4) . . ?
N6 Fe2 N7 77.2(3) . . ?
C21 O3 Fe2 133.8(6) . . ?
O3 C21 C26 123.9(9) . . ?
O3 C21 C22 117.9(9) . . ?
C26 C21 C22 118.1(10) . . ?
C23 C22 C21 121.1(10) . . ?
C23 C22 H23 119.5 . . ?
C21 C22 H23 119.5 . . ?
C24 C23 C22 118.5(11) . . ?
C24 C23 H24 120.7 . . ?
C22 C23 H24 120.7 . . ?
C25 C24 C23 122.0(11) . . ?
C25 C24 F3 120.7(10) . . ?
C23 C24 F3 117.3(11) . . ?
C24 C25 C26 120.2(9) . . ?
C24 C25 H25 119.9 . . ?
C26 C25 H25 119.9 . . ?
C21 C26 C25 120.1(9) . . ?
C21 C26 C27 121.8(9) . . ?
C25 C26 C27 118.1(8) . . ?
N5 C27 C26 125.5(8) . . ?
N5 C27 H26 117.3 . . ?
C26 C27 H26 117.3 . . ?
C27 N5 C28 120.9(8) . . ?
C27 N5 Fe2 128.1(6) . . ?
C28 N5 Fe2 110.7(6) . . ?
N5 C28 C29 108.3(8) . . ?
N5 C28 H27 110.0 . . ?
C29 C28 H27 110.0 . . ?
N5 C28 H28 110.0 . . ?
C29 C28 H28 110.0 . . ?
H27 C28 H28 108.4 . . ?
N6 C29 C28 108.0(8) . . ?
N6 C29 H29 110.1 . . ?
C28 C29 H29 110.1 . . ?
N6 C29 H30 110.1 . . ?
C28 C29 H30 110.1 . . ?
H29 C29 H30 108.4 . . ?
C30 N6 C29 112.5(9) . . ?
C30 N6 Fe2 109.6(6) . . ?
C29 N6 Fe2 110.8(6) . . ?
C30 N6 H31 107.9 . . ?
C29 N6 H31 107.9 . . ?
Fe2 N6 H31 107.9 . . ?
N6 C30 C31 109.0(10) . . ?
N6 C30 H32 109.9 . . ?
C31 C30 H32 109.9 . . ?
N6 C30 H33 109.9 . . ?
C31 C30 H33 109.9 . . ?
H32 C30 H33 108.3 . . ?
N7 C31 C30 110.4(10) . . ?
N7 C31 H34 109.6 . . ?
C30 C31 H34 109.6 . . ?
N7 C31 H35 109.6 . . ?
C30 C31 H35 109.6 . . ?
H34 C31 H35 108.1 . . ?
C31 N7 C32 111.8(12) . . ?
C31 N7 Fe2 112.4(6) . . ?
C32 N7 Fe2 107.6(8) . . ?
C31 N7 H36 108.3 . . ?
C32 N7 H36 108.3 . . ?
Fe2 N7 H36 108.3 . . ?
C33 C32 N7 121.0(14) . . ?
C33 C32 H37 107.1 . . ?
N7 C32 H37 107.1 . . ?
C33 C32 H38 107.1 . . ?
N7 C32 H38 107.1 . . ?
H37 C32 H38 106.8 . . ?
C32 C33 N8 112.9(13) . . ?
C32 C33 H39 109.0 . . ?
N8 C33 H39 109.0 . . ?
C32 C33 H40 109.0 . . ?
N8 C33 H40 109.0 . . ?
H39 C33 H40 107.8 . . ?
C34 N8 C33 119.8(9) . . ?
C34 N8 Fe2 128.7(8) . . ?
C33 N8 Fe2 111.4(7) . . ?
N8 C34 C35 125.4(9) . . ?
N8 C34 H41 117.3 . . ?
C35 C34 H41 117.3 . . ?
C40 C35 C36 118.8(11) . . ?
C40 C35 C34 122.4(10) . . ?
C36 C35 C34 118.7(9) . . ?
C37 C36 C35 119.5(10) . . ?
C37 C36 H42 120.3 . . ?
C35 C36 H42 120.3 . . ?
C36 C37 F4 119.2(10) . . ?
C36 C37 C38 122.4(11) . . ?
F4 C37 C38 118.3(11) . . ?
C39 C38 C37 118.0(11) . . ?
C39 C38 H43 121.0 . . ?
C37 C38 H43 121.0 . . ?
C38 C39 C40 121.9(9) . . ?
C38 C39 H44 119.1 . . ?
C40 C39 H44 119.1 . . ?
O4 C40 C39 119.1(8) . . ?
O4 C40 C35 121.7(9) . . ?
C39 C40 C35 119.2(10) . . ?
C40 O4 Fe2 136.0(6) . . ?

loop_
_geom_bond_atom_site_label_1
_geom_bond_atom_site_label_2
_geom_bond_distance
_geom_bond_site_symmetry_2
_geom_bond_publ_flag
Fe1 O2 1.890(6) . ?
Fe1 O1 1.906(6) . ?
Fe1 N1 2.047(9) . ?
Fe1 N4 2.070(8) . ?
Fe1 N2 2.129(8) . ?
Fe1 N3 2.137(7) . ?
O1 C1 1.327(11) . ?
C1 C2 1.410(14) . ?
C1 C6 1.419(14) . ?
C2 C3 1.380(14) . ?
C2 H1 0.9300 . ?
C3 C4 1.362(16) . ?
C3 H2 0.9300 . ?
C4 C5 1.364(15) . ?
C4 F1 1.385(11) . ?
C5 C6 1.398(13) . ?
C5 H3 0.9300 . ?
C6 C7 1.433(14) . ?
C7 N1 1.286(12) . ?
C7 H4 0.9300 . ?
N1 C8 1.478(13) . ?
C8 C9 1.527(17) . ?
C8 H5 0.9700 . ?
C8 H6 0.9700 . ?
C9 N2 1.486(15) . ?
C9 H7 0.9700 . ?
C9 H8 0.9700 . ?
N2 C10 1.495(12) . ?
N2 H9 0.9100 . ?
C10 C11 1.519(13) . ?
C10 H10 0.9700 . ?
C10 H11 0.9700 . ?
C11 N3 1.478(12) . ?
C11 H12 0.9700 . ?
C11 H13 0.9700 . ?
N3 C12 1.479(14) . ?
N3 H14 0.9100 . ?
C12 C13 1.532(14) . ?
C12 H15 0.9700 . ?
C12 H16 0.9700 . ?
C13 N4 1.461(12) . ?
C13 H17 0.9700 . ?
C13 H18 0.9700 . ?
N4 C14 1.306(12) . ?
C14 C15 1.443(13) . ?
C14 H19 0.9300 . ?
C15 C20 1.380(15) . ?
C15 C16 1.448(15) . ?
C16 C17 1.332(13) . ?
C16 H20 0.9300 . ?
C17 F2 1.362(12) . ?
C17 C18 1.385(16) . ?
C18 C19 1.392(16) . ?
C18 H21 0.9300 . ?
C19 C20 1.396(13) . ?
C19 H22 0.9300 . ?
C20 O2 1.339(12) . ?
Fe2 O4 1.914(8) . ?
Fe2 O3 1.924(7) . ?
Fe2 N5 2.115(7) . ?
Fe2 N8 2.135(8) . ?
Fe2 N6 2.201(8) . ?
Fe2 N7 2.207(9) . ?
O3 C21 1.325(13) . ?
C21 C26 1.377(13) . ?
C21 C22 1.404(15) . ?
C22 C23 1.380(18) . ?
C22 H23 0.9300 . ?
C23 C24 1.370(16) . ?
C23 H24 0.9300 . ?
C24 C25 1.337(15) . ?
C24 F3 1.377(14) . ?
C25 C26 1.398(14) . ?
C25 H25 0.9300 . ?
C26 C27 1.431(13) . ?
C27 N5 1.283(13) . ?
C27 H26 0.9300 . ?
N5 C28 1.472(12) . ?
C28 C29 1.502(15) . ?
C28 H27 0.9700 . ?
C28 H28 0.9700 . ?
C29 N6 1.479(12) . ?
C29 H29 0.9700 . ?
C29 H30 0.9700 . ?
N6 C30 1.466(15) . ?
N6 H31 0.9100 . ?
C30 C31 1.499(17) . ?
C30 H32 0.9700 . ?
C30 H33 0.9700 . ?
C31 N7 1.454(15) . ?
C31 H34 0.9700 . ?
C31 H35 0.9700 . ?
N7 C32 1.491(17) . ?
N7 H36 0.9100 . ?
C32 C33 1.28(2) . ?
C32 H37 0.9700 . ?
C32 H38 0.9700 . ?
C33 N8 1.490(17) . ?
C33 H39 0.9700 . ?
C33 H40 0.9700 . ?
N8 C34 1.245(16) . ?
C34 C35 1.457(16) . ?
C34 H41 0.9300 . ?
C35 C40 1.396(12) . ?
C35 C36 1.401(15) . ?
C36 C37 1.350(18) . ?
C36 H42 0.9300 . ?
C37 F4 1.378(14) . ?
C37 C38 1.392(15) . ?
C38 C39 1.351(16) . ?
C38 H43 0.9300 . ?
C39 C40 1.390(15) . ?
C39 H44 0.9300 . ?
C40 O4 1.345(13) . ?
